data_1576363
loop_
_publ_author_name
'Xia, Wen-Li'
'Ran, Xiaoyun'
'Zhao, Yu'
'Zhang, Hong'
'Zhou, Qian'
'Yu, Xiao-Qi'
'Li, Kun'

_publ_section_title
;
 Fine-Tuning J-Aggregation via Steric Hindrance for High-Efficiency NIR-II
 Bioimaging and Photothermal Therapy
;
_journal_name_full 'Materials Horizons'
_journal_paper_doi 10.1039/D5MH01966D
_journal_year 2026
_chemical_formula_sum 'C36 H26 N6'
_chemical_formula_weight 542.63
_space_group_crystal_system monoclinic
_space_group_IT_number 15
_space_group_name_Hall '-C 2yc'
_space_group_name_H-M_alt 'C 1 2/c 1'
_atom_sites_solution_hydrogens geom
_audit_creation_method SHELXL-2014/7
_audit_update_record
;
2023-11-21 deposited with the CCDC.	2025-12-01 downloaded from the CCDC.
;
_cell_angle_alpha 90
_cell_angle_beta 107.400(11)
_cell_angle_gamma 90
_cell_formula_units_Z 8
_cell_length_a 28.970(6)
_cell_length_b 15.428(3)
_cell_length_c 14.241(2)
_cell_measurement_temperature 150(2)
_cell_volume 6074(2)
_computing_structure_refinement 'SHELXL-2014/7 (Sheldrick, 2014)'
_diffrn_ambient_temperature 150(2)
_diffrn_measured_fraction_theta_full 0.993
_diffrn_measured_fraction_theta_max 0.980
_diffrn_radiation_type MoK\a
_diffrn_radiation_wavelength 0.71073
_diffrn_reflns_av_R_equivalents 0.0870
_diffrn_reflns_av_unetI/netI 0.1110
_diffrn_reflns_Laue_measured_fraction_full 0.993
_diffrn_reflns_Laue_measured_fraction_max 0.980
_diffrn_reflns_limit_h_max 37
_diffrn_reflns_limit_h_min -34
_diffrn_reflns_limit_k_max 17
_diffrn_reflns_limit_k_min -20
_diffrn_reflns_limit_l_max 17
_diffrn_reflns_limit_l_min -18
_diffrn_reflns_number 15737
_diffrn_reflns_point_group_measured_fraction_full 0.993
_diffrn_reflns_point_group_measured_fraction_max 0.980
_diffrn_reflns_theta_full 25.242
_diffrn_reflns_theta_max 27.525
_diffrn_reflns_theta_min 1.967
_exptl_absorpt_coefficient_mu 0.072
_exptl_crystal_density_diffrn 1.187
_exptl_crystal_F_000 2272
_exptl_crystal_size_max 0.310
_exptl_crystal_size_mid 0.280
_exptl_crystal_size_min 0.020
_refine_diff_density_max 0.218
_refine_diff_density_min -0.262
_refine_diff_density_rms 0.057
_refine_ls_extinction_method none
_refine_ls_goodness_of_fit_ref 0.979
_refine_ls_hydrogen_treatment constr
_refine_ls_matrix_type full
_refine_ls_number_parameters 379
_refine_ls_number_reflns 6876
_refine_ls_number_restraints 0
_refine_ls_restrained_S_all 0.979
_refine_ls_R_factor_all 0.1185
_refine_ls_R_factor_gt 0.0619
_refine_ls_shift/su_max 0.000
_refine_ls_shift/su_mean 0.000
_refine_ls_structure_factor_coef Fsqd
_refine_ls_weighting_details 'w=1/[\s^2^(Fo^2^)+(0.0681P)^2^] where P=(Fo^2^+2Fc^2^)/3'
_refine_ls_weighting_scheme calc
_refine_ls_wR_factor_gt 0.1362
_refine_ls_wR_factor_ref 0.1610
_reflns_Friedel_coverage 0.000
_reflns_number_gt 3905
_reflns_number_total 6876
_reflns_threshold_expression 'I > 2\s(I)'
_cod_data_source_file d5mh01966d3.cif
_cod_data_source_block mo_lk_xwl_b_1121_0ma_a
_cod_original_cell_volume 6073.7(19)
_cod_original_sg_symbol_H-M 'C 2/c'
_cod_database_code 1576363
_shelx_shelxl_version_number 2014/7
_shelx_space_group_comment
;
The symmetry employed for this shelxl refinement is uniquely defined
by the following loop, which should always be used as a source of
symmetry information in preference to the above space-group names.
They are only intended as comments.
;
_shelx_estimated_absorpt_t_min 0.978
_shelx_estimated_absorpt_t_max 0.999

loop_
_space_group_symop_operation_xyz
'x, y, z'
'-x, y, -z+1/2'
'x+1/2, y+1/2, z'
'-x+1/2, y+1/2, -z+1/2'
'-x, -y, -z'
'x, -y, z-1/2'
'-x+1/2, -y+1/2, -z'
'x+1/2, -y+1/2, z-1/2'

loop_
_atom_site_label
_atom_site_type_symbol
_atom_site_fract_x
_atom_site_fract_y
_atom_site_fract_z
_atom_site_U_iso_or_equiv
_atom_site_adp_type
_atom_site_occupancy
_atom_site_site_symmetry_order
_atom_site_calc_flag
_atom_site_refinement_flags_posn
_atom_site_refinement_flags_adp
_atom_site_refinement_flags_occupancy
_atom_site_disorder_assembly
_atom_site_disorder_group
N003 N 0.22589(7) 0.71160(14) 0.75621(15) 0.0280(5) Uani 1 1 d . . . . .
N004 N 0.18993(7) 0.56372(14) 0.21472(15) 0.0282(5) Uani 1 1 d . . . . .
N005 N 0.29326(8) 0.42428(15) 0.54747(17) 0.0356(5) Uani 1 1 d . . . . .
N006 N 0.37495(8) 0.83413(16) 0.54827(18) 0.0393(6) Uani 1 1 d . . . . .
C007 C 0.27439(8) 0.65229(16) 0.55796(17) 0.0224(5) Uani 1 1 d . . . . .
C008 C 0.32520(8) 0.65137(17) 0.60737(18) 0.0253(5) Uani 1 1 d . . . . .
C009 C 0.26692(8) 0.61955(16) 0.45800(17) 0.0230(5) Uani 1 1 d . . . . .
C00A C 0.31379(8) 0.59856(16) 0.45006(18) 0.0231(5) Uani 1 1 d . . . . .
C00B C 0.24146(8) 0.67416(16) 0.60547(17) 0.0230(5) Uani 1 1 d . . . . .
H00B H 0.2078 0.6748 0.5711 0.028 Uiso 1 1 calc R U . . .
C00C C 0.46590(8) 0.49323(16) 0.59478(17) 0.0236(5) Uani 1 1 d . . . . .
C00D C 0.44247(8) 0.63830(17) 0.59768(17) 0.0241(5) Uani 1 1 d . . . . .
C00E C 0.33237(9) 0.42923(16) 0.54349(19) 0.0268(5) Uani 1 1 d . . . . .
C00F C 0.39957(8) 0.58662(16) 0.56592(17) 0.0230(5) Uani 1 1 d . . . . .
C00G C 0.38161(8) 0.42689(17) 0.54324(18) 0.0264(5) Uani 1 1 d . . . . .
N00H N 0.52803(8) 0.80873(17) 0.6552(2) 0.0500(7) Uani 1 1 d . . . . .
C00I C 0.41210(8) 0.49845(17) 0.56250(17) 0.0231(5) Uani 1 1 d . . . . .
C00J C 0.22595(8) 0.60797(16) 0.38230(18) 0.0250(5) Uani 1 1 d . . . . .
H00J H 0.1952 0.6215 0.3898 0.030 Uiso 1 1 calc R U . . .
C00K C 0.34899(8) 0.61562(16) 0.54135(18) 0.0237(5) Uani 1 1 d . . . . .
C00L C 0.48397(8) 0.57709(17) 0.61771(17) 0.0241(5) Uani 1 1 d . . . . .
C00M C 0.30884(8) 0.69935(17) 0.75550(19) 0.0270(6) Uani 1 1 d . . . . .
H00M H 0.3203 0.7168 0.8225 0.032 Uiso 1 1 calc R U . . .
C00N C 0.25832(8) 0.69594(16) 0.70728(18) 0.0244(5) Uani 1 1 d . . . . .
C00O C 0.22969(8) 0.57506(17) 0.29115(18) 0.0254(5) Uani 1 1 d . . . . .
C00P C 0.44671(8) 0.72727(18) 0.60252(19) 0.0280(6) Uani 1 1 d . . . . .
C00Q C 0.34158(8) 0.67750(16) 0.70573(18) 0.0264(6) Uani 1 1 d . . . . .
H00Q H 0.3753 0.6803 0.7386 0.032 Uiso 1 1 calc R U . . .
C00R C 0.27665(8) 0.55477(17) 0.28231(18) 0.0264(6) Uani 1 1 d . . . . .
H00R H 0.2796 0.5335 0.2217 0.032 Uiso 1 1 calc R U . . .
N00S N 0.40497(9) 0.27284(18) 0.5066(2) 0.0546(8) Uani 1 1 d . . . . .
C00T C 0.49648(8) 0.42203(18) 0.61048(19) 0.0306(6) Uani 1 1 d . . . . .
H00T H 0.4841 0.3650 0.5952 0.037 Uiso 1 1 calc R U . . .
C00U C 0.31713(8) 0.56591(17) 0.36073(18) 0.0279(6) Uani 1 1 d . . . . .
H00U H 0.3479 0.5513 0.3544 0.034 Uiso 1 1 calc R U . . .
C00V C 0.40614(9) 0.78462(17) 0.5730(2) 0.0291(6) Uani 1 1 d . . . . .
C00W C 0.56414(9) 0.51927(19) 0.67210(19) 0.0328(6) Uani 1 1 d . . . . .
H00W H 0.5980 0.5275 0.6994 0.039 Uiso 1 1 calc R U . . .
C00X C 0.39643(9) 0.34215(19) 0.5252(2) 0.0327(6) Uani 1 1 d . . . . .
C00Y C 0.53359(8) 0.59104(18) 0.65568(18) 0.0292(6) Uani 1 1 d . . . . .
H00Y H 0.5463 0.6480 0.6700 0.035 Uiso 1 1 calc R U . . .
C00Z C 0.54639(9) 0.43706(19) 0.6497(2) 0.0335(6) Uani 1 1 d . . . . .
H00Z H 0.5682 0.3895 0.6608 0.040 Uiso 1 1 calc R U . . .
C010 C 0.19020(9) 0.53776(18) 0.11558(18) 0.0304(6) Uani 1 1 d . . . . .
H01A H 0.1994 0.4761 0.1142 0.037 Uiso 1 1 calc R U . . .
H01B H 0.2130 0.5738 0.0927 0.037 Uiso 1 1 calc R U . . .
C011 C 0.23843(9) 0.72197(19) 0.86308(18) 0.0326(6) Uani 1 1 d . . . . .
H01C H 0.2493 0.7818 0.8830 0.039 Uiso 1 1 calc R U . . .
H01D H 0.2642 0.6809 0.8974 0.039 Uiso 1 1 calc R U . . .
C012 C 0.49200(9) 0.77182(18) 0.6312(2) 0.0340(6) Uani 1 1 d . . . . .
C013 C 0.17315(8) 0.70985(19) 0.71032(19) 0.0320(6) Uani 1 1 d . . . . .
H01E H 0.1620 0.6512 0.6853 0.038 Uiso 1 1 calc R U . . .
H01F H 0.1631 0.7519 0.6554 0.038 Uiso 1 1 calc R U . . .
C014 C 0.13839(9) 0.5528(2) 0.0528(2) 0.0372(7) Uani 1 1 d . . . . .
H01G H 0.1292 0.5125 -0.0040 0.045 Uiso 1 1 calc R U . . .
H01H H 0.1336 0.6132 0.0282 0.045 Uiso 1 1 calc R U . . .
C015 C 0.10931(9) 0.5345(2) 0.1243(2) 0.0405(7) Uani 1 1 d . . . . .
H01I H 0.0770 0.5619 0.1017 0.049 Uiso 1 1 calc R U . . .
H01J H 0.1054 0.4714 0.1320 0.049 Uiso 1 1 calc R U . . .
C016 C 0.13984(8) 0.5747(2) 0.2198(2) 0.0359(7) Uani 1 1 d . . . . .
H01K H 0.1318 0.6367 0.2235 0.043 Uiso 1 1 calc R U . . .
H01L H 0.1353 0.5440 0.2774 0.043 Uiso 1 1 calc R U . . .
C017 C 0.19135(10) 0.7019(2) 0.8852(2) 0.0419(7) Uani 1 1 d . . . . .
H01M H 0.1876 0.6388 0.8936 0.050 Uiso 1 1 calc R U . . .
H01N H 0.1896 0.7324 0.9452 0.050 Uiso 1 1 calc R U . . .
C018 C 0.15338(9) 0.7354(2) 0.7947(2) 0.0403(7) Uani 1 1 d . . . . .
H01O H 0.1498 0.7991 0.7978 0.048 Uiso 1 1 calc R U . . .
H01P H 0.1216 0.7078 0.7873 0.048 Uiso 1 1 calc R U . . .

loop_
_atom_site_aniso_label
_atom_site_aniso_U_11
_atom_site_aniso_U_22
_atom_site_aniso_U_33
_atom_site_aniso_U_23
_atom_site_aniso_U_13
_atom_site_aniso_U_12
N003 0.0208(10) 0.0363(13) 0.0271(11) -0.0012(10) 0.0073(9) 0.0009(9)
N004 0.0190(10) 0.0332(13) 0.0308(12) -0.0041(10) 0.0049(9) 0.0009(9)
N005 0.0279(12) 0.0346(14) 0.0471(14) 0.0022(11) 0.0152(10) -0.0028(10)
N006 0.0258(12) 0.0309(14) 0.0587(16) 0.0011(12) 0.0087(11) 0.0009(10)
C007 0.0185(11) 0.0221(13) 0.0262(12) 0.0040(10) 0.0063(10) 0.0001(9)
C008 0.0177(11) 0.0268(14) 0.0313(13) 0.0030(11) 0.0070(10) 0.0013(10)
C009 0.0187(12) 0.0232(13) 0.0282(13) 0.0018(10) 0.0084(10) -0.0005(9)
C00A 0.0156(11) 0.0241(13) 0.0293(13) 0.0015(11) 0.0063(10) 0.0027(9)
C00B 0.0167(11) 0.0228(13) 0.0296(13) 0.0013(11) 0.0070(10) 0.0013(9)
C00C 0.0157(11) 0.0308(14) 0.0239(12) 0.0020(11) 0.0054(9) 0.0019(10)
C00D 0.0171(11) 0.0320(14) 0.0228(12) 0.0011(11) 0.0054(10) 0.0008(10)
C00E 0.0264(13) 0.0230(13) 0.0322(14) 0.0009(11) 0.0104(11) -0.0035(10)
C00F 0.0162(11) 0.0279(14) 0.0240(12) 0.0004(10) 0.0049(9) -0.0004(9)
C00G 0.0197(12) 0.0289(14) 0.0308(14) -0.0014(11) 0.0081(10) -0.0007(10)
N00H 0.0294(13) 0.0444(17) 0.0747(19) -0.0045(14) 0.0132(13) -0.0088(11)
C00I 0.0155(11) 0.0308(14) 0.0234(12) 0.0002(10) 0.0063(9) 0.0017(9)
C00J 0.0163(11) 0.0284(14) 0.0300(13) 0.0011(11) 0.0063(10) 0.0017(10)
C00K 0.0155(11) 0.0234(13) 0.0321(13) 0.0009(11) 0.0067(10) -0.0008(9)
C00L 0.0171(11) 0.0318(14) 0.0234(12) -0.0023(11) 0.0063(10) 0.0008(10)
C00M 0.0220(12) 0.0274(15) 0.0285(13) -0.0005(11) 0.0030(10) 0.0016(10)
C00N 0.0236(12) 0.0201(13) 0.0308(13) 0.0027(10) 0.0100(10) 0.0018(9)
C00O 0.0179(12) 0.0271(14) 0.0294(13) 0.0008(11) 0.0042(10) -0.0002(10)
C00P 0.0158(12) 0.0311(15) 0.0346(14) -0.0043(12) 0.0037(10) -0.0039(10)
C00Q 0.0183(12) 0.0277(14) 0.0316(14) 0.0018(11) 0.0049(10) -0.0001(10)
C00R 0.0226(13) 0.0317(15) 0.0266(13) -0.0023(11) 0.0099(10) 0.0031(10)
N00S 0.0381(14) 0.0332(16) 0.094(2) -0.0085(15) 0.0218(14) -0.0002(12)
C00T 0.0223(13) 0.0306(15) 0.0372(15) -0.0002(12) 0.0065(11) 0.0029(11)
C00U 0.0184(12) 0.0330(15) 0.0333(14) 0.0014(12) 0.0091(11) 0.0036(10)
C00V 0.0236(13) 0.0251(14) 0.0395(15) -0.0047(12) 0.0108(11) -0.0069(11)
C00W 0.0153(12) 0.0455(18) 0.0355(14) -0.0082(13) 0.0046(11) 0.0038(11)
C00X 0.0210(13) 0.0298(16) 0.0474(17) 0.0022(13) 0.0101(12) -0.0038(11)
C00Y 0.0188(12) 0.0373(16) 0.0306(14) -0.0092(12) 0.0058(10) -0.0021(10)
C00Z 0.0209(13) 0.0400(17) 0.0386(15) -0.0004(13) 0.0076(11) 0.0093(11)
C010 0.0271(13) 0.0313(15) 0.0305(14) -0.0046(12) 0.0049(11) 0.0052(11)
C011 0.0302(14) 0.0402(17) 0.0266(14) -0.0003(12) 0.0072(11) 0.0055(12)
C012 0.0246(14) 0.0318(16) 0.0448(17) -0.0026(13) 0.0092(12) 0.0007(11)
C013 0.0195(12) 0.0403(17) 0.0365(15) -0.0052(13) 0.0090(11) -0.0014(11)
C014 0.0269(14) 0.0427(18) 0.0339(15) -0.0080(13) -0.0033(12) 0.0037(12)
C015 0.0203(13) 0.0414(18) 0.0538(18) -0.0121(14) 0.0022(13) 0.0010(12)
C016 0.0179(13) 0.0457(18) 0.0427(16) -0.0102(14) 0.0071(12) 0.0005(11)
C017 0.0390(16) 0.055(2) 0.0369(16) -0.0003(15) 0.0193(13) -0.0012(14)
C018 0.0277(14) 0.057(2) 0.0381(16) -0.0106(15) 0.0134(12) 0.0005(13)

loop_
_atom_type_symbol
_atom_type_description
_atom_type_scat_dispersion_real
_atom_type_scat_dispersion_imag
_atom_type_scat_source
C C 0.0033 0.0016 'International Tables Vol C Tables 4.2.6.8 and 6.1.1.4'
H H 0.0000 0.0000 'International Tables Vol C Tables 4.2.6.8 and 6.1.1.4'
N N 0.0061 0.0033 'International Tables Vol C Tables 4.2.6.8 and 6.1.1.4'

loop_
_geom_angle_atom_site_label_1
_geom_angle_atom_site_label_2
_geom_angle_atom_site_label_3
_geom_angle
_geom_angle_site_symmetry_1
_geom_angle_site_symmetry_3
_geom_angle_publ_flag
C00N N003 C011 124.2(2) . . ?
C00N N003 C013 124.0(2) . . ?
C011 N003 C013 111.46(18) . . ?
C00O N004 C010 124.49(19) . . ?
C00O N004 C016 124.1(2) . . ?
C010 N004 C016 111.36(19) . . ?
C00B C007 C008 121.8(2) . . ?
C00B C007 C009 130.1(2) . . ?
C008 C007 C009 107.83(19) . . ?
C00Q C008 C007 118.8(2) . . ?
C00Q C008 C00K 133.1(2) . . ?
C007 C008 C00K 107.9(2) . . ?
C00J C009 C00A 122.2(2) . . ?
C00J C009 C007 131.2(2) . . ?
C00A C009 C007 106.66(19) . . ?
C00U C00A C00K 132.5(2) . . ?
C00U C00A C009 118.6(2) . . ?
C00K C00A C009 109.0(2) . . ?
C007 C00B C00N 119.0(2) . . ?
C007 C00B H00B 120.5 . . ?
C00N C00B H00B 120.5 . . ?
C00T C00C C00L 121.3(2) . . ?
C00T C00C C00I 130.7(2) . . ?
C00L C00C C00I 107.8(2) . . ?
C00P C00D C00F 128.8(2) . . ?
C00P C00D C00L 124.6(2) . . ?
C00F C00D C00L 106.4(2) . . ?
N005 C00E C00G 174.2(3) . . ?
C00I C00F C00D 109.9(2) . . ?
C00I C00F C00K 122.2(2) . . ?
C00D C00F C00K 127.9(2) . . ?
C00I C00G C00X 123.9(2) . . ?
C00I C00G C00E 123.8(2) . . ?
C00X C00G C00E 112.3(2) . . ?
C00G C00I C00F 128.1(2) . . ?
C00G C00I C00C 124.3(2) . . ?
C00F C00I C00C 107.3(2) . . ?
C009 C00J C00O 118.9(2) . . ?
C009 C00J H00J 120.5 . . ?
C00O C00J H00J 120.5 . . ?
C00A C00K C008 108.56(19) . . ?
C00A C00K C00F 123.7(2) . . ?
C008 C00K C00F 127.0(2) . . ?
C00Y C00L C00C 120.3(2) . . ?
C00Y C00L C00D 131.1(2) . . ?
C00C C00L C00D 108.6(2) . . ?
C00Q C00M C00N 120.5(2) . . ?
C00Q C00M H00M 119.7 . . ?
C00N C00M H00M 119.7 . . ?
N003 C00N C00M 121.4(2) . . ?
N003 C00N C00B 119.2(2) . . ?
C00M C00N C00B 119.4(2) . . ?
N004 C00O C00J 120.3(2) . . ?
N004 C00O C00R 120.5(2) . . ?
C00J C00O C00R 119.2(2) . . ?
C00D C00P C012 123.6(2) . . ?
C00D C00P C00V 123.3(2) . . ?
C012 C00P C00V 113.0(2) . . ?
C00M C00Q C008 120.3(2) . . ?
C00M C00Q H00Q 119.9 . . ?
C008 C00Q H00Q 119.9 . . ?
C00U C00R C00O 120.3(2) . . ?
C00U C00R H00R 119.9 . . ?
C00O C00R H00R 119.9 . . ?
C00C C00T C00Z 117.7(3) . . ?
C00C C00T H00T 121.1 . . ?
C00Z C00T H00T 121.1 . . ?
C00R C00U C00A 120.8(2) . . ?
C00R C00U H00U 119.6 . . ?
C00A C00U H00U 119.6 . . ?
N006 C00V C00P 176.5(3) . . ?
C00Z C00W C00Y 121.4(2) . . ?
C00Z C00W H00W 119.3 . . ?
C00Y C00W H00W 119.3 . . ?
N00S C00X C00G 175.0(3) . . ?
C00W C00Y C00L 118.2(3) . . ?
C00W C00Y H00Y 120.9 . . ?
C00L C00Y H00Y 120.9 . . ?
C00W C00Z C00T 121.0(2) . . ?
C00W C00Z H00Z 119.5 . . ?
C00T C00Z H00Z 119.5 . . ?
N004 C010 C014 103.66(19) . . ?
N004 C010 H01A 111.0 . . ?
C014 C010 H01A 111.0 . . ?
N004 C010 H01B 111.0 . . ?
C014 C010 H01B 111.0 . . ?
H01A C010 H01B 109.0 . . ?
N003 C011 C017 103.5(2) . . ?
N003 C011 H01C 111.1 . . ?
C017 C011 H01C 111.1 . . ?
N003 C011 H01D 111.1 . . ?
C017 C011 H01D 111.1 . . ?
H01C C011 H01D 109.0 . . ?
N00H C012 C00P 178.8(3) . . ?
N003 C013 C018 103.3(2) . . ?
N003 C013 H01E 111.1 . . ?
C018 C013 H01E 111.1 . . ?
N003 C013 H01F 111.1 . . ?
C018 C013 H01F 111.1 . . ?
H01E C013 H01F 109.1 . . ?
C010 C014 C015 102.9(2) . . ?
C010 C014 H01G 111.2 . . ?
C015 C014 H01G 111.2 . . ?
C010 C014 H01H 111.2 . . ?
C015 C014 H01H 111.2 . . ?
H01G C014 H01H 109.1 . . ?
C016 C015 C014 103.4(2) . . ?
C016 C015 H01I 111.1 . . ?
C014 C015 H01I 111.1 . . ?
C016 C015 H01J 111.1 . . ?
C014 C015 H01J 111.1 . . ?
H01I C015 H01J 109.0 . . ?
N004 C016 C015 103.1(2) . . ?
N004 C016 H01K 111.1 . . ?
C015 C016 H01K 111.1 . . ?
N004 C016 H01L 111.1 . . ?
C015 C016 H01L 111.1 . . ?
H01K C016 H01L 109.1 . . ?
C018 C017 C011 102.8(2) . . ?
C018 C017 H01M 111.2 . . ?
C011 C017 H01M 111.2 . . ?
C018 C017 H01N 111.2 . . ?
C011 C017 H01N 111.2 . . ?
H01M C017 H01N 109.1 . . ?
C017 C018 C013 103.5(2) . . ?
C017 C018 H01O 111.1 . . ?
C013 C018 H01O 111.1 . . ?
C017 C018 H01P 111.1 . . ?
C013 C018 H01P 111.1 . . ?
H01O C018 H01P 109.0 . . ?

loop_
_geom_bond_atom_site_label_1
_geom_bond_atom_site_label_2
_geom_bond_distance
_geom_bond_site_symmetry_2
_geom_bond_publ_flag
N003 C00N 1.348(3) . ?
N003 C011 1.464(3) . ?
N003 C013 1.471(3) . ?
N004 C00O 1.339(3) . ?
N004 C010 1.470(3) . ?
N004 C016 1.484(3) . ?
N005 C00E 1.154(3) . ?
N006 C00V 1.155(3) . ?
C007 C00B 1.366(3) . ?
C007 C008 1.429(3) . ?
C007 C009 1.464(3) . ?
C008 C00Q 1.397(3) . ?
C008 C00K 1.432(3) . ?
C009 C00J 1.356(3) . ?
C009 C00A 1.433(3) . ?
C00A C00U 1.398(3) . ?
C00A C00K 1.417(3) . ?
C00B C00N 1.425(3) . ?
C00B H00B 0.9500 . ?
C00C C00T 1.387(3) . ?
C00C C00L 1.397(3) . ?
C00C C00I 1.490(3) . ?
C00D C00P 1.378(4) . ?
C00D C00F 1.431(3) . ?
C00D C00L 1.488(3) . ?
C00E C00G 1.428(3) . ?
C00F C00I 1.412(3) . ?
C00F C00K 1.471(3) . ?
C00G C00I 1.389(3) . ?
C00G C00X 1.423(4) . ?
N00H C012 1.148(3) . ?
C00J C00O 1.428(3) . ?
C00J H00J 0.9500 . ?
C00L C00Y 1.393(3) . ?
C00M C00Q 1.385(3) . ?
C00M C00N 1.420(3) . ?
C00M H00M 0.9500 . ?
C00O C00R 1.438(3) . ?
C00P C012 1.428(3) . ?
C00P C00V 1.430(4) . ?
C00Q H00Q 0.9500 . ?
C00R C00U 1.367(3) . ?
C00R H00R 0.9500 . ?
N00S C00X 1.146(4) . ?
C00T C00Z 1.405(3) . ?
C00T H00T 0.9500 . ?
C00U H00U 0.9500 . ?
C00W C00Z 1.370(4) . ?
C00W C00Y 1.393(4) . ?
C00W H00W 0.9500 . ?
C00Y H00Y 0.9500 . ?
C00Z H00Z 0.9500 . ?
C010 C014 1.518(3) . ?
C010 H01A 0.9900 . ?
C010 H01B 0.9900 . ?
C011 C017 1.521(3) . ?
C011 H01C 0.9900 . ?
C011 H01D 0.9900 . ?
C013 C018 1.529(3) . ?
C013 H01E 0.9900 . ?
C013 H01F 0.9900 . ?
C014 C015 1.531(4) . ?
C014 H01G 0.9900 . ?
C014 H01H 0.9900 . ?
C015 C016 1.515(4) . ?
C015 H01I 0.9900 . ?
C015 H01J 0.9900 . ?
C016 H01K 0.9900 . ?
C016 H01L 0.9900 . ?
C017 C018 1.514(4) . ?
C017 H01M 0.9900 . ?
C017 H01N 0.9900 . ?
C018 H01O 0.9900 . ?
C018 H01P 0.9900 . ?

loop_
_geom_torsion_atom_site_label_1
_geom_torsion_atom_site_label_2
_geom_torsion_atom_site_label_3
_geom_torsion_atom_site_label_4
_geom_torsion
_geom_torsion_site_symmetry_1
_geom_torsion_site_symmetry_2
_geom_torsion_site_symmetry_3
_geom_torsion_site_symmetry_4
_geom_torsion_publ_flag
C00B C007 C008 C00Q -3.0(4) . . . . ?
C009 C007 C008 C00Q -178.1(2) . . . . ?
C00B C007 C008 C00K 172.8(2) . . . . ?
C009 C007 C008 C00K -2.2(3) . . . . ?
C00B C007 C009 C00J 5.8(5) . . . . ?
C008 C007 C009 C00J -179.7(3) . . . . ?
C00B C007 C009 C00A -173.8(3) . . . . ?
C008 C007 C009 C00A 0.7(3) . . . . ?
C00J C009 C00A C00U 0.7(4) . . . . ?
C007 C009 C00A C00U -179.7(2) . . . . ?
C00J C009 C00A C00K -178.5(2) . . . . ?
C007 C009 C00A C00K 1.1(3) . . . . ?
C008 C007 C00B C00N -0.5(4) . . . . ?
C009 C007 C00B C00N 173.3(2) . . . . ?
C00P C00D C00F C00I 173.5(2) . . . . ?
C00L C00D C00F C00I -1.7(3) . . . . ?
C00P C00D C00F C00K -7.8(4) . . . . ?
C00L C00D C00F C00K 177.0(2) . . . . ?
C00X C00G C00I C00F 169.1(2) . . . . ?
C00E C00G C00I C00F -13.7(4) . . . . ?
C00X C00G C00I C00C -18.2(4) . . . . ?
C00E C00G C00I C00C 159.0(2) . . . . ?
C00D C00F C00I C00G 174.4(2) . . . . ?
C00K C00F C00I C00G -4.5(4) . . . . ?
C00D C00F C00I C00C 0.6(3) . . . . ?
C00K C00F C00I C00C -178.2(2) . . . . ?
C00T C00C C00I C00G 1.4(4) . . . . ?
C00L C00C C00I C00G -173.2(2) . . . . ?
C00T C00C C00I C00F 175.4(3) . . . . ?
C00L C00C C00I C00F 0.8(3) . . . . ?
C00A C009 C00J C00O -1.0(4) . . . . ?
C007 C009 C00J C00O 179.4(3) . . . . ?
C00U C00A C00K C008 178.4(3) . . . . ?
C009 C00A C00K C008 -2.5(3) . . . . ?
C00U C00A C00K C00F -11.0(4) . . . . ?
C009 C00A C00K C00F 168.1(2) . . . . ?
C00Q C008 C00K C00A 178.0(3) . . . . ?
C007 C008 C00K C00A 3.0(3) . . . . ?
C00Q C008 C00K C00F 7.8(5) . . . . ?
C007 C008 C00K C00F -167.3(2) . . . . ?
C00I C00F C00K C00A -56.9(3) . . . . ?
C00D C00F C00K C00A 124.5(3) . . . . ?
C00I C00F C00K C008 111.9(3) . . . . ?
C00D C00F C00K C008 -66.7(4) . . . . ?
C00T C00C C00L C00Y 1.0(4) . . . . ?
C00I C00C C00L C00Y 176.3(2) . . . . ?
C00T C00C C00L C00D -177.1(2) . . . . ?
C00I C00C C00L C00D -1.9(3) . . . . ?
C00P C00D C00L C00Y 8.9(4) . . . . ?
C00F C00D C00L C00Y -175.6(2) . . . . ?
C00P C00D C00L C00C -173.2(2) . . . . ?
C00F C00D C00L C00C 2.2(3) . . . . ?
C011 N003 C00N C00M -8.3(4) . . . . ?
C013 N003 C00N C00M 179.4(2) . . . . ?
C011 N003 C00N C00B 170.7(2) . . . . ?
C013 N003 C00N C00B -1.6(4) . . . . ?
C00Q C00M C00N N003 175.7(2) . . . . ?
C00Q C00M C00N C00B -3.3(4) . . . . ?
C007 C00B C00N N003 -175.4(2) . . . . ?
C007 C00B C00N C00M 3.6(4) . . . . ?
C010 N004 C00O C00J 174.3(2) . . . . ?
C016 N004 C00O C00J -6.6(4) . . . . ?
C010 N004 C00O C00R -5.4(4) . . . . ?
C016 N004 C00O C00R 173.8(2) . . . . ?
C009 C00J C00O N004 -179.3(2) . . . . ?
C009 C00J C00O C00R 0.3(4) . . . . ?
C00F C00D C00P C012 -176.8(2) . . . . ?
C00L C00D C00P C012 -2.4(4) . . . . ?
C00F C00D C00P C00V -1.1(4) . . . . ?
C00L C00D C00P C00V 173.3(2) . . . . ?
C00N C00M C00Q C008 -0.3(4) . . . . ?
C007 C008 C00Q C00M 3.4(4) . . . . ?
C00K C008 C00Q C00M -171.2(3) . . . . ?
N004 C00O C00R C00U -179.6(3) . . . . ?
C00J C00O C00R C00U 0.8(4) . . . . ?
C00L C00C C00T C00Z -0.4(4) . . . . ?
C00I C00C C00T C00Z -174.4(2) . . . . ?
C00O C00R C00U C00A -1.2(4) . . . . ?
C00K C00A C00U C00R 179.4(3) . . . . ?
C009 C00A C00U C00R 0.5(4) . . . . ?
C00Z C00W C00Y C00L 1.5(4) . . . . ?
C00C C00L C00Y C00W -1.5(4) . . . . ?
C00D C00L C00Y C00W 176.1(2) . . . . ?
C00Y C00W C00Z C00T -0.9(4) . . . . ?
C00C C00T C00Z C00W 0.3(4) . . . . ?
C00O N004 C010 C014 -168.3(2) . . . . ?
C016 N004 C010 C014 12.5(3) . . . . ?
C00N N003 C011 C017 -158.0(3) . . . . ?
C013 N003 C011 C017 15.1(3) . . . . ?
C00N N003 C013 C018 -177.6(2) . . . . ?
C011 N003 C013 C018 9.3(3) . . . . ?
N004 C010 C014 C015 -31.9(3) . . . . ?
C010 C014 C015 C016 39.9(3) . . . . ?
C00O N004 C016 C015 -167.0(3) . . . . ?
C010 N004 C016 C015 12.3(3) . . . . ?
C014 C015 C016 N004 -31.8(3) . . . . ?
N003 C011 C017 C018 -33.4(3) . . . . ?
C011 C017 C018 C013 39.5(3) . . . . ?
N003 C013 C018 C017 -30.1(3) . . . . ?
